data_4304254
loop_
_publ_author_name
'Michael Veith'
'Kroum Valtchev'
'Volker Huch'

_publ_section_title
;
Tetraalkoxyaluminates of Nickel(II), Copper(II), and Copper(I)
;
_journal_name_full 'Inorganic Chemistry'
_journal_page_first 1204
_journal_page_last 1217
_journal_paper_doi 10.1021/ic701729y
_journal_volume 47
_journal_year 2008
_chemical_formula_sum 'C32 H72 Al2 Cu O8'
_chemical_formula_weight 702.40
_chemical_name_systematic
; 
 ? 
;
_space_group_IT_number 14
_symmetry_cell_setting monoclinic
_symmetry_space_group_name_Hall '-P 2yn'
_symmetry_space_group_name_H-M 'P 1 21/n 1'
_atom_sites_solution_hydrogens geom
_atom_sites_solution_primary direct
_atom_sites_solution_secondary difmap
_audit_creation_method SHELXL-97
_cell_angle_alpha 90.00
_cell_angle_beta 93.05(3)
_cell_angle_gamma 90.00
_cell_formula_units_Z 4
_cell_length_a 10.068(2)
_cell_length_b 16.493(3)
_cell_length_c 25.809(5)
_cell_measurement_temperature 293(2)
_cell_measurement_theta_max 10
_cell_measurement_theta_min 8
_cell_volume 4279.6(14)
_computing_structure_refinement 'SHELXL-97 (Sheldrick, 1997)'
_computing_structure_solution 'SHELXS-97 (Sheldrick, 1990)'
_diffrn_ambient_temperature 293(2)
_diffrn_measured_fraction_theta_full 1.000
_diffrn_measured_fraction_theta_max 1.000
_diffrn_measurement_device_type 'Stoe AED 2'
_diffrn_measurement_method 'omega-theta scan'
_diffrn_radiation_monochromator graphite
_diffrn_radiation_source 'fine-focus sealed tube'
_diffrn_radiation_type MoK\a
_diffrn_radiation_wavelength 0.71073
_diffrn_reflns_av_R_equivalents 0.0000
_diffrn_reflns_av_sigmaI/netI 0.0264
_diffrn_reflns_limit_h_max 10
_diffrn_reflns_limit_h_min -10
_diffrn_reflns_limit_k_max 17
_diffrn_reflns_limit_k_min 0
_diffrn_reflns_limit_l_max 27
_diffrn_reflns_limit_l_min 0
_diffrn_reflns_number 5584
_diffrn_reflns_theta_full 22.50
_diffrn_reflns_theta_max 22.50
_diffrn_reflns_theta_min 1.58
_exptl_absorpt_coefficient_mu 0.590
_exptl_absorpt_correction_type N/A
_exptl_crystal_colour yellow
_exptl_crystal_density_diffrn 1.090
_exptl_crystal_density_method 'not measured'
_exptl_crystal_description 'transparent blocks'
_exptl_crystal_F_000 1532
_exptl_crystal_size_max 0.8
_exptl_crystal_size_mid 0.4
_exptl_crystal_size_min 0.3
_refine_diff_density_max 0.621
_refine_diff_density_min -0.340
_refine_diff_density_rms 0.068
_refine_ls_extinction_method none
_refine_ls_goodness_of_fit_ref 1.071
_refine_ls_hydrogen_treatment mixed
_refine_ls_matrix_type full
_refine_ls_number_parameters 388
_refine_ls_number_reflns 5584
_refine_ls_number_restraints 0
_refine_ls_restrained_S_all 1.071
_refine_ls_R_factor_all 0.0875
_refine_ls_R_factor_gt 0.0673
_refine_ls_shift/su_max 0.018
_refine_ls_shift/su_mean 0.003
_refine_ls_structure_factor_coef Fsqd
_refine_ls_weighting_details 'calc w=1/[\s^2^(Fo^2^)+(0.1079P)^2^+5.7319P] where P=(Fo^2^+2Fc^2^)/3'
_refine_ls_weighting_scheme calc
_refine_ls_wR_factor_gt 0.1792
_refine_ls_wR_factor_ref 0.2025
_reflns_number_gt 4376
_reflns_number_total 5584
_reflns_threshold_expression >2sigma(I)
_cod_data_source_file ic701729y-file003_08.cif
_cod_data_source_block comp_14
_cod_database_code 4304254

loop_
_symmetry_equiv_pos_as_xyz
'x, y, z'
'-x+1/2, y+1/2, -z+1/2'
'-x, -y, -z'
'x-1/2, -y-1/2, z-1/2'

loop_
_atom_site_label
_atom_site_type_symbol
_atom_site_fract_x
_atom_site_fract_y
_atom_site_fract_z
_atom_site_U_iso_or_equiv
_atom_site_adp_type
_atom_site_occupancy
_atom_site_symmetry_multiplicity
_atom_site_calc_flag
_atom_site_refinement_flags
_atom_site_disorder_assembly
_atom_site_disorder_group
Cu1 Cu 0.64947(6) 0.20965(4) 0.11555(2) 0.0566(3) Uani 1 1 d . . .
Al1 Al 0.73835(14) 0.25652(10) 0.01835(6) 0.0548(4) Uani 1 1 d . . .
Al2 Al 0.58446(15) 0.15099(9) 0.21345(6) 0.0565(4) Uani 1 1 d . . .
O1 O 0.5837(3) 0.2271(2) 0.04429(13) 0.0605(9) Uani 1 1 d . . .
O2 O 0.5536(3) 0.2404(2) 0.17551(13) 0.0595(9) Uani 1 1 d . . .
O3 O 0.6677(4) 0.1140(2) 0.15916(14) 0.0765(11) Uani 1 1 d . . .
O4 O 0.8049(3) 0.2513(3) 0.08383(14) 0.0743(11) Uani 1 1 d . . .
O5 O 0.7331(5) 0.3489(3) -0.0055(2) 0.1119(17) Uani 1 1 d . . .
O6 O 0.8003(5) 0.1829(3) -0.0162(2) 0.1182(18) Uani 1 1 d . . .
O7 O 0.6884(6) 0.1675(4) 0.26359(18) 0.130(2) Uani 1 1 d . . .
O8 O 0.4452(6) 0.1033(4) 0.2229(3) 0.155(3) Uani 1 1 d . . .
C1 C 0.4546(5) 0.2106(4) 0.0198(2) 0.0714(16) Uani 1 1 d . . .
C2 C 0.3811(7) 0.2905(5) 0.0135(3) 0.111(3) Uani 1 1 d . . .
H2A H 0.3681 0.3133 0.0470 0.166 Uiso 1 1 calc R . .
H2B H 0.2962 0.2814 -0.0044 0.166 Uiso 1 1 calc R . .
H2C H 0.4323 0.3273 -0.0062 0.166 Uiso 1 1 calc R . .
C3 C 0.3811(7) 0.1563(6) 0.0549(3) 0.130(3) Uani 1 1 d . . .
H3A H 0.3714 0.1831 0.0876 0.196 Uiso 1 1 calc R . .
H3B H 0.4302 0.1069 0.0606 0.196 Uiso 1 1 calc R . .
H3C H 0.2948 0.1442 0.0393 0.196 Uiso 1 1 calc R . .
C4 C 0.4730(8) 0.1741(8) -0.0321(3) 0.159(5) Uani 1 1 d . . .
H4A H 0.5193 0.2117 -0.0531 0.239 Uiso 1 1 calc R . .
H4B H 0.3877 0.1620 -0.0487 0.239 Uiso 1 1 calc R . .
H4C H 0.5239 0.1251 -0.0280 0.239 Uiso 1 1 calc R . .
C5 C 0.4927(7) 0.3167(4) 0.1868(3) 0.0848(19) Uani 1 1 d . . .
C6 C 0.3491(9) 0.3084(7) 0.1740(5) 0.191(6) Uani 1 1 d . . .
H6A H 0.3350 0.2926 0.1383 0.286 Uiso 1 1 calc R . .
H6B H 0.3059 0.3593 0.1795 0.286 Uiso 1 1 calc R . .
H6C H 0.3129 0.2678 0.1959 0.286 Uiso 1 1 calc R . .
C7 C 0.5290(13) 0.3412(6) 0.2394(4) 0.206(7) Uani 1 1 d . . .
H7A H 0.6241 0.3448 0.2439 0.310 Uiso 1 1 calc R . .
H7B H 0.4965 0.3021 0.2631 0.310 Uiso 1 1 calc R . .
H7C H 0.4905 0.3932 0.2460 0.310 Uiso 1 1 calc R . .
C8 C 0.5401(13) 0.3787(5) 0.1482(5) 0.178(5) Uani 1 1 d . . .
H8A H 0.6337 0.3879 0.1546 0.267 Uiso 1 1 calc R . .
H8B H 0.4929 0.4287 0.1522 0.267 Uiso 1 1 calc R . .
H8C H 0.5237 0.3587 0.1135 0.267 Uiso 1 1 calc R . .
C9 C 0.7123(10) 0.0351(4) 0.1444(3) 0.110(3) Uani 1 1 d . . .
C10 C 0.7325(14) 0.0309(6) 0.0896(4) 0.191(6) Uani 1 1 d . . .
H10A H 0.6565 0.0532 0.0705 0.286 Uiso 1 1 calc R . .
H10B H 0.7439 -0.0247 0.0797 0.286 Uiso 1 1 calc R . .
H10C H 0.8104 0.0613 0.0820 0.286 Uiso 1 1 calc R . .
C11 C 0.8155(17) 0.0082(8) 0.1796(5) 0.261(10) Uani 1 1 d . . .
H11A H 0.7889 0.0151 0.2145 0.392 Uiso 1 1 calc R . .
H11B H 0.8945 0.0392 0.1747 0.392 Uiso 1 1 calc R . .
H11C H 0.8330 -0.0481 0.1734 0.392 Uiso 1 1 calc R . .
C12 C 0.5918(19) -0.0231(6) 0.1499(8) 0.308(13) Uani 1 1 d . . .
H12A H 0.5200 -0.0070 0.1262 0.462 Uiso 1 1 calc R . .
H12B H 0.5631 -0.0206 0.1848 0.462 Uiso 1 1 calc R . .
H12C H 0.6180 -0.0776 0.1423 0.462 Uiso 1 1 calc R . .
C13 C 0.9279(7) 0.2766(7) 0.1098(3) 0.128(4) Uani 1 1 d . . .
C14 C 0.9269(10) 0.2685(10) 0.1646(4) 0.216(7) Uani 1 1 d . . .
H14A H 0.9056 0.2136 0.1733 0.324 Uiso 1 1 calc R . .
H14B H 0.8614 0.3043 0.1777 0.324 Uiso 1 1 calc R . .
H14C H 1.0130 0.2822 0.1800 0.324 Uiso 1 1 calc R . .
C15 C 0.960(2) 0.3528(15) 0.0945(8) 0.51(3) Uani 1 1 d . . .
H15A H 0.8986 0.3909 0.1081 0.771 Uiso 1 1 calc R . .
H15B H 0.9548 0.3555 0.0573 0.771 Uiso 1 1 calc R . .
H15C H 1.0485 0.3656 0.1074 0.771 Uiso 1 1 calc R . .
C16 C 1.0266(11) 0.237(2) 0.0865(9) 0.54(3) Uani 1 1 d . . .
H16A H 1.0208 0.1804 0.0934 0.808 Uiso 1 1 calc R . .
H16B H 1.1111 0.2575 0.1000 0.808 Uiso 1 1 calc R . .
H16C H 1.0181 0.2467 0.0498 0.808 Uiso 1 1 calc R . .
C17 C 0.7420(7) 0.4180(4) -0.0332(3) 0.0908(19) Uani 1 1 d . . .
C18 C 0.8805(9) 0.4217(7) -0.0533(4) 0.153(4) Uani 1 1 d . . .
H18A H 0.8916 0.3782 -0.0774 0.230 Uiso 1 1 calc R . .
H18B H 0.9452 0.4164 -0.0248 0.230 Uiso 1 1 calc R . .
H18C H 0.8926 0.4726 -0.0703 0.230 Uiso 1 1 calc R . .
C19 C 0.6385(10) 0.4168(7) -0.0774(4) 0.167(5) Uani 1 1 d . . .
H19A H 0.6560 0.3726 -0.1002 0.251 Uiso 1 1 calc R . .
H19B H 0.6413 0.4670 -0.0961 0.251 Uiso 1 1 calc R . .
H19C H 0.5520 0.4101 -0.0639 0.251 Uiso 1 1 calc R . .
C20 C 0.7254(14) 0.4865(7) 0.0028(6) 0.237(8) Uani 1 1 d . . .
H20A H 0.6379 0.4847 0.0158 0.355 Uiso 1 1 calc R . .
H20B H 0.7369 0.5367 -0.0153 0.355 Uiso 1 1 calc R . .
H20C H 0.7906 0.4826 0.0312 0.355 Uiso 1 1 calc R . .
C21 C 0.8610(9) 0.1455(5) -0.0570(3) 0.107(2) Uani 1 1 d . . .
C22 C 1.0082(10) 0.1611(7) -0.0512(5) 0.178(5) Uani 1 1 d . . .
H22A H 1.0424 0.1403 -0.0184 0.267 Uiso 1 1 calc R . .
H22B H 1.0244 0.2184 -0.0527 0.267 Uiso 1 1 calc R . .
H22C H 1.0517 0.1346 -0.0787 0.267 Uiso 1 1 calc R . .
C23 C 0.8050(14) 0.1761(8) -0.1074(4) 0.182(5) Uani 1 1 d . . .
H23A H 0.7110 0.1661 -0.1101 0.272 Uiso 1 1 calc R . .
H23B H 0.8467 0.1488 -0.1351 0.272 Uiso 1 1 calc R . .
H23C H 0.8211 0.2334 -0.1097 0.272 Uiso 1 1 calc R . .
C24 C 0.8338(12) 0.0568(6) -0.0523(4) 0.167(4) Uani 1 1 d . . .
H24A H 0.8708 0.0374 -0.0196 0.250 Uiso 1 1 calc R . .
H24B H 0.8735 0.0282 -0.0800 0.250 Uiso 1 1 calc R . .
H24C H 0.7395 0.0477 -0.0543 0.250 Uiso 1 1 calc R . .
C25 C 0.7557(8) 0.1632(5) 0.3109(3) 0.103(2) Uani 1 1 d . . .
C26 C 0.6853(17) 0.2085(12) 0.3500(5) 0.288(12) Uani 1 1 d . . .
H26A H 0.6008 0.1835 0.3548 0.432 Uiso 1 1 calc R . .
H26B H 0.6718 0.2634 0.3385 0.432 Uiso 1 1 calc R . .
H26C H 0.7374 0.2083 0.3822 0.432 Uiso 1 1 calc R . .
C27 C 0.8739(15) 0.2063(15) 0.3050(6) 0.308(14) Uani 1 1 d . . .
H27A H 0.8533 0.2608 0.2945 0.462 Uiso 1 1 calc R . .
H27B H 0.9242 0.1804 0.2790 0.462 Uiso 1 1 calc R . .
H27C H 0.9254 0.2070 0.3374 0.462 Uiso 1 1 calc R . .
C28 C 0.785(2) 0.0845(8) 0.3262(6) 0.321(13) Uani 1 1 d . . .
H28A H 0.7034 0.0553 0.3303 0.481 Uiso 1 1 calc R . .
H28B H 0.8362 0.0852 0.3586 0.481 Uiso 1 1 calc R . .
H28C H 0.8346 0.0584 0.3002 0.481 Uiso 1 1 calc R . .
C29 C 0.3385(10) 0.0686(9) 0.2456(4) 0.154(4) Uani 1 1 d . . .
C30 C 0.2393(14) 0.0507(12) 0.2039(6) 0.274(9) Uani 1 1 d . . .
H30A H 0.2105 0.1003 0.1874 0.411 Uiso 1 1 calc R . .
H30B H 0.1644 0.0242 0.2181 0.411 Uiso 1 1 calc R . .
H30C H 0.2775 0.0159 0.1789 0.411 Uiso 1 1 calc R . .
C31 C 0.2875(18) 0.1303(14) 0.2850(6) 0.304(12) Uani 1 1 d . . .
H31A H 0.3560 0.1405 0.3115 0.456 Uiso 1 1 calc R . .
H31B H 0.2105 0.1086 0.3005 0.456 Uiso 1 1 calc R . .
H31C H 0.2644 0.1801 0.2674 0.456 Uiso 1 1 calc R . .
C32 C 0.3865(15) -0.0001(11) 0.2748(7) 0.299(12) Uani 1 1 d . . .
H32A H 0.4517 0.0172 0.3009 0.449 Uiso 1 1 calc R . .
H32B H 0.4263 -0.0381 0.2520 0.449 Uiso 1 1 calc R . .
H32C H 0.3138 -0.0257 0.2910 0.449 Uiso 1 1 calc R . .

loop_
_atom_site_aniso_label
_atom_site_aniso_U_11
_atom_site_aniso_U_22
_atom_site_aniso_U_33
_atom_site_aniso_U_23
_atom_site_aniso_U_13
_atom_site_aniso_U_12
Cu1 0.0451(4) 0.0681(5) 0.0566(4) 0.0089(3) 0.0027(3) 0.0045(3)
Al1 0.0424(8) 0.0675(10) 0.0543(9) 0.0039(7) 0.0017(6) -0.0011(7)
Al2 0.0612(9) 0.0598(9) 0.0482(9) 0.0009(7) -0.0007(7) 0.0010(7)
O1 0.0353(17) 0.088(2) 0.057(2) 0.0083(18) -0.0095(15) -0.0114(16)
O2 0.064(2) 0.054(2) 0.061(2) -0.0034(17) 0.0051(17) 0.0173(17)
O3 0.113(3) 0.054(2) 0.065(2) 0.0060(18) 0.020(2) 0.028(2)
O4 0.0376(19) 0.120(3) 0.064(2) 0.020(2) -0.0104(16) -0.019(2)
O5 0.108(4) 0.097(3) 0.129(4) 0.054(3) -0.006(3) -0.015(3)
O6 0.114(4) 0.131(4) 0.113(4) -0.035(3) 0.037(3) 0.021(3)
O7 0.159(5) 0.140(4) 0.083(3) -0.026(3) -0.068(3) 0.047(4)
O8 0.132(5) 0.169(6) 0.169(6) 0.019(5) 0.058(4) -0.065(4)
C1 0.049(3) 0.094(4) 0.070(4) 0.002(3) -0.011(3) -0.014(3)
C2 0.069(4) 0.122(6) 0.138(7) 0.030(5) -0.019(4) 0.009(4)
C3 0.071(4) 0.153(8) 0.163(8) 0.063(7) -0.028(5) -0.046(5)
C4 0.081(5) 0.266(13) 0.127(7) -0.097(8) -0.028(5) -0.016(7)
C5 0.085(4) 0.067(4) 0.100(5) -0.023(4) -0.016(4) 0.029(3)
C6 0.098(7) 0.186(10) 0.283(15) -0.107(10) -0.039(8) 0.070(7)
C7 0.322(16) 0.149(9) 0.136(8) -0.093(7) -0.109(9) 0.142(10)
C8 0.249(14) 0.070(5) 0.215(12) 0.024(7) -0.002(10) 0.046(7)
C9 0.187(8) 0.064(4) 0.081(5) -0.002(4) 0.010(5) 0.063(5)
C10 0.347(18) 0.108(7) 0.119(8) -0.023(6) 0.020(9) 0.097(9)
C11 0.39(2) 0.176(11) 0.206(13) -0.070(10) -0.128(14) 0.204(15)
C12 0.41(3) 0.071(7) 0.47(3) -0.070(11) 0.24(3) -0.036(11)
C13 0.054(4) 0.242(11) 0.085(5) 0.037(6) -0.020(4) -0.060(5)
C14 0.120(8) 0.42(2) 0.100(7) 0.003(10) -0.047(6) -0.112(11)
C15 0.55(4) 0.55(4) 0.40(3) 0.35(3) -0.37(3) -0.50(4)
C16 0.044(6) 1.25(9) 0.33(2) -0.40(4) -0.006(10) -0.012(18)
C17 0.101(5) 0.071(4) 0.100(5) 0.022(4) 0.000(4) 0.000(4)
C18 0.119(7) 0.188(10) 0.155(8) 0.055(8) 0.030(6) -0.048(7)
C19 0.139(8) 0.204(11) 0.154(9) 0.098(8) -0.042(7) -0.018(8)
C20 0.248(15) 0.161(11) 0.295(18) -0.109(12) -0.039(13) 0.083(11)
C21 0.122(6) 0.089(5) 0.114(6) -0.018(5) 0.045(5) 0.018(5)
C22 0.112(8) 0.195(11) 0.233(13) -0.072(10) 0.072(8) -0.004(7)
C23 0.281(16) 0.170(10) 0.097(7) -0.003(7) 0.045(9) 0.033(10)
C24 0.215(12) 0.096(7) 0.194(11) -0.011(7) 0.043(9) -0.001(7)
C25 0.104(6) 0.125(6) 0.076(5) -0.013(4) -0.036(4) 0.015(5)
C26 0.29(2) 0.45(3) 0.112(9) -0.087(13) -0.042(11) 0.17(2)
C27 0.156(12) 0.56(4) 0.199(15) 0.106(19) -0.060(11) -0.096(18)
C28 0.58(4) 0.143(11) 0.217(15) 0.005(10) -0.23(2) 0.080(16)
C29 0.118(7) 0.222(12) 0.122(7) 0.058(8) 0.000(6) -0.079(8)
C30 0.186(13) 0.34(2) 0.278(19) 0.007(17) -0.114(13) -0.081(14)
C31 0.258(19) 0.48(4) 0.190(14) 0.011(19) 0.138(15) -0.07(2)
C32 0.210(15) 0.33(2) 0.36(2) 0.25(2) 0.005(15) -0.055(15)

loop_
_atom_type_symbol
_atom_type_description
_atom_type_scat_dispersion_real
_atom_type_scat_dispersion_imag
_atom_type_scat_source
C C 0.0033 0.0016 'International Tables Vol C Tables 4.2.6.8 and 6.1.1.4'
H H 0.0000 0.0000 'International Tables Vol C Tables 4.2.6.8 and 6.1.1.4'
O O 0.0106 0.0060 'International Tables Vol C Tables 4.2.6.8 and 6.1.1.4'
Al Al 0.0645 0.0514 'International Tables Vol C Tables 4.2.6.8 and 6.1.1.4'
Cu Cu 0.3201 1.2651 'International Tables Vol C Tables 4.2.6.8 and 6.1.1.4'

loop_
_geom_angle_atom_site_label_1
_geom_angle_atom_site_label_2
_geom_angle_atom_site_label_3
_geom_angle
_geom_angle_site_symmetry_1
_geom_angle_site_symmetry_3
_geom_angle_publ_flag
O4 Cu1 O2 134.12(17) . . ?
O4 Cu1 O3 118.76(17) . . ?
O2 Cu1 O3 77.58(15) . . ?
O4 Cu1 O1 77.81(14) . . ?
O2 Cu1 O1 123.97(14) . . ?
O3 Cu1 O1 133.38(16) . . ?
O4 Cu1 Al2 137.33(11) . . ?
O2 Cu1 Al2 38.96(10) . . ?
O3 Cu1 Al2 38.69(11) . . ?
O1 Cu1 Al2 144.77(10) . . ?
O4 Cu1 Al1 38.87(11) . . ?
O2 Cu1 Al1 146.75(11) . . ?
O3 Cu1 Al1 135.64(11) . . ?
O1 Cu1 Al1 39.14(9) . . ?
Al2 Cu1 Al1 173.71(5) . . ?
O5 Al1 O6 119.1(3) . . ?
O5 Al1 O4 113.7(3) . . ?
O6 Al1 O4 110.0(3) . . ?
O5 Al1 O1 112.3(2) . . ?
O6 Al1 O1 111.3(3) . . ?
O4 Al1 O1 85.58(16) . . ?
O5 Al1 Cu1 125.7(2) . . ?
O6 Al1 Cu1 115.3(2) . . ?
O4 Al1 Cu1 42.68(11) . . ?
O1 Al1 Cu1 43.13(11) . . ?
O8 Al2 O7 118.5(4) . . ?
O8 Al2 O3 113.4(3) . . ?
O7 Al2 O3 111.7(3) . . ?
O8 Al2 O2 110.7(3) . . ?
O7 Al2 O2 112.3(3) . . ?
O3 Al2 O2 85.79(16) . . ?
O8 Al2 Cu1 122.8(3) . . ?
O7 Al2 Cu1 118.8(3) . . ?
O3 Al2 Cu1 43.00(11) . . ?
O2 Al2 Cu1 42.86(11) . . ?
C1 O1 Al1 131.9(3) . . ?
C1 O1 Cu1 129.9(3) . . ?
Al1 O1 Cu1 97.73(15) . . ?
C5 O2 Al2 132.5(4) . . ?
C5 O2 Cu1 128.9(4) . . ?
Al2 O2 Cu1 98.17(15) . . ?
C9 O3 Al2 133.4(4) . . ?
C9 O3 Cu1 127.2(4) . . ?
Al2 O3 Cu1 98.31(16) . . ?
C13 O4 Al1 134.2(4) . . ?
C13 O4 Cu1 127.1(4) . . ?
Al1 O4 Cu1 98.45(16) . . ?
C17 O5 Al1 168.2(6) . . ?
C21 O6 Al1 158.6(6) . . ?
C25 O7 Al2 163.7(7) . . ?
C29 O8 Al2 163.4(7) . . ?
O1 C1 C4 108.6(5) . . ?
O1 C1 C3 108.0(5) . . ?
C4 C1 C3 113.1(7) . . ?
O1 C1 C2 107.9(5) . . ?
C4 C1 C2 109.8(7) . . ?
C3 C1 C2 109.3(6) . . ?
O2 C5 C7 110.3(6) . . ?
O2 C5 C6 107.4(6) . . ?
C7 C5 C6 115.6(9) . . ?
O2 C5 C8 107.8(6) . . ?
C7 C5 C8 110.7(8) . . ?
C6 C5 C8 104.8(9) . . ?
C11 C9 O3 110.1(7) . . ?
C11 C9 C10 118.5(10) . . ?
O3 C9 C10 111.6(6) . . ?
C11 C9 C12 107.2(11) . . ?
O3 C9 C12 106.2(7) . . ?
C10 C9 C12 102.2(10) . . ?
C16 C13 C15 97.0(18) . . ?
C16 C13 C14 116.2(15) . . ?
C15 C13 C14 112.9(14) . . ?
C16 C13 O4 106.8(10) . . ?
C15 C13 O4 110.1(9) . . ?
C14 C13 O4 112.6(6) . . ?
C13 C15 C16 41.3(10) . . ?
C13 C16 C15 41.6(11) . . ?
O5 C17 C20 107.5(8) . . ?
O5 C17 C19 109.1(7) . . ?
C20 C17 C19 112.9(8) . . ?
O5 C17 C18 107.7(6) . . ?
C20 C17 C18 108.8(9) . . ?
C19 C17 C18 110.8(7) . . ?
O6 C21 C23 110.7(7) . . ?
O6 C21 C24 106.4(7) . . ?
C23 C21 C24 110.1(9) . . ?
O6 C21 C22 108.6(7) . . ?
C23 C21 C22 111.0(9) . . ?
C24 C21 C22 110.0(9) . . ?
O7 C25 C28 113.0(8) . . ?
O7 C25 C27 105.0(9) . . ?
C28 C25 C27 109.8(13) . . ?
O7 C25 C26 110.7(8) . . ?
C28 C25 C26 112.6(13) . . ?
C27 C25 C26 105.1(13) . . ?
O8 C29 C32 107.7(11) . . ?
O8 C29 C30 107.0(10) . . ?
C32 C29 C30 115.2(14) . . ?
O8 C29 C31 107.5(11) . . ?
C32 C29 C31 106.8(12) . . ?
C30 C29 C31 112.3(14) . . ?

loop_
_geom_bond_atom_site_label_1
_geom_bond_atom_site_label_2
_geom_bond_distance
_geom_bond_site_symmetry_2
_geom_bond_publ_flag
Cu1 O4 1.930(3) . ?
Cu1 O2 1.935(3) . ?
Cu1 O3 1.941(3) . ?
Cu1 O1 1.943(3) . ?
Cu1 Al2 2.8153(17) . ?
Cu1 Al1 2.8161(17) . ?
Al1 O5 1.644(5) . ?
Al1 O6 1.648(5) . ?
Al1 O4 1.787(4) . ?
Al1 O1 1.794(3) . ?
Al2 O8 1.637(5) . ?
Al2 O7 1.643(4) . ?
Al2 O3 1.778(4) . ?
Al2 O2 1.788(4) . ?
O1 C1 1.442(6) . ?
O2 C5 1.435(7) . ?
O3 C9 1.435(7) . ?
O4 C13 1.439(7) . ?
O5 C17 1.350(7) . ?
O6 C21 1.390(8) . ?
O7 C25 1.366(7) . ?
O8 C29 1.374(9) . ?
C1 C4 1.489(10) . ?
C1 C3 1.499(9) . ?
C1 C2 1.515(9) . ?
C5 C7 1.445(10) . ?
C5 C6 1.471(11) . ?
C5 C8 1.522(12) . ?
C9 C11 1.415(12) . ?
C9 C10 1.442(11) . ?
C9 C12 1.560(16) . ?
C13 C16 1.35(2) . ?
C13 C15 1.360(17) . ?
C13 C14 1.422(12) . ?
C15 C16 2.03(4) . ?
C17 C20 1.478(12) . ?
C17 C19 1.504(11) . ?
C17 C18 1.515(10) . ?
C21 C23 1.478(12) . ?
C21 C24 1.496(11) . ?
C21 C22 1.503(12) . ?
C25 C28 1.383(14) . ?
C25 C27 1.402(16) . ?
C25 C26 1.467(14) . ?
C29 C32 1.432(17) . ?
C29 C30 1.458(14) . ?
C29 C31 1.55(2) . ?
